data_9017347
loop_
_publ_author_name
'Braga, D.'
'Sabatino, P.'

_publ_section_title
;
 Bis(arene)vanadium complexes. A structural study
 Sample: 1
;
_journal_name_full 'Acta Crystallographica, Section C'
_journal_page_first 2308
_journal_page_last 2312
_journal_volume 46
_journal_year 1990
_chemical_formula_sum 'C27 V2'
_space_group_IT_number 68
_space_group_name_Hall 'C 2 2 -1ac'
_space_group_name_H-M_alt 'C c c e :1'
_symmetry_space_group_name_H-M 'C c c e :1'
_cell_angle_alpha 90
_cell_angle_beta 90
_cell_angle_gamma 90
_cell_length_a 19.529
_cell_length_b 29.559
_cell_length_c 16.446
_cell_formula_units_Z 16
_cell_volume 9493.580
_database_code_amcsd 0010222
_exptl_crystal_density_diffrn 1.193
_cod_data_source_file inputs/fixed/downloads/11/11884.cif
_cod_data_source_block 11884
_cod_original_sg_symbol_H-M 'C c c a'
_cod_original_formula_sum 'V2 C27'
_cod_database_code 9017347
_amcsd_formula_title V(C9H12)2

loop_
_space_group_symop_operation_xyz
x,y,z
1/2+x,1/2+y,z
x,1/2-y,1/2+z
1/2+x,-y,1/2+z
-x,y,-z
1/2-x,1/2+y,-z
-x,1/2+y,1/2+z
1/2-x,+y,1/2+z
x,-y,-z
1/2+x,1/2-y,-z
x,1/2+y,1/2-z
1/2+x,+y,1/2-z
-x,-y,z
1/2-x,1/2-y,z
-x,1/2-y,1/2-z
1/2-x,-y,1/2-z

loop_
_atom_site_label
_atom_site_fract_x
_atom_site_fract_y
_atom_site_fract_z
_atom_site_U_iso_or_equiv
V1 0.39174 0.08520 0.07862 0.03920
V2 0.17790 0.25000 0.25000 0.04130
C1 0.33680 0.09620 0.19510 0.05100
C2 0.28980 0.09820 0.13000 0.04600
C3 0.29950 0.12750 0.06290 0.04700
C4 0.35880 0.15530 0.06250 0.05000
C5 0.40790 0.15440 0.12520 0.04800
C6 0.39550 0.12460 0.19030 0.05200
C7 0.32490 0.06680 0.26680 0.06900
C8 0.24720 0.13080 -0.00520 0.07000
C9 0.46920 0.18550 0.12590 0.07300
C10 0.42420 0.01410 0.09440 0.05200
C11 0.37680 0.01650 0.03010 0.04800
C12 0.38700 0.04590 -0.03520 0.05400
C13 0.44630 0.07370 -0.03750 0.05800
C14 0.49370 0.07220 0.02760 0.05100
C15 0.48300 0.04220 0.09360 0.05800
C16 0.41410 -0.01900 0.16450 0.07600
C17 0.33700 0.04660 -0.10570 0.09000
C18 0.55880 0.10160 0.02450 0.08900
C19 0.13900 0.24240 0.37550 0.04900
C20 0.21170 0.24310 0.37770 0.05400
C21 0.25070 0.21360 0.32730 0.05300
C22 0.21670 0.18190 0.27690 0.05100
C23 0.14390 0.18010 0.27510 0.04800
C24 0.10580 0.21030 0.32420 0.05300
C25 0.09810 0.27230 0.43260 0.06200
C26 0.32930 0.21370 0.33240 0.07200
C27 0.10680 0.14550 0.22140 0.06800

loop_
_cod_related_entry_id
_cod_related_entry_database
_cod_related_entry_code
1 AMCSD 0010222
